data_1562566
loop_
_publ_author_name
'Koscielski, Lukasz A.'
'Malliakas, Christos D.'
'Sarjeant, Amy A.'
'Ibers, James A.'

_publ_section_title
;
 The synthesis, single-crystal structure, optical absorption, and
 resistivity of Th2GeSe5
;
_journal_name_full 'Journal of Solid State Chemistry'
_journal_page_first 35
_journal_page_last 38
_journal_paper_doi 10.1016/j.jssc.2013.06.031
_journal_volume 205
_journal_year 2013
_chemical_formula_moiety 'Ge Se5 Th2'
_chemical_formula_sum 'Ge Se5 Th2'
_chemical_formula_weight 931.47
_chemical_name_common 'thorium germanium selenide'
_chemical_name_systematic
; 
dithorium(IV) germanium(II) pentaselenide
;
_space_group_IT_number 130
_space_group_name_Hall '-P 4a 2ac'
_space_group_name_H-M_alt 'P 4/n c c :2'
_symmetry_cell_setting tetragonal
_symmetry_space_group_name_Hall '-P 4a 2ac'
_symmetry_space_group_name_H-M 'P 4/n c c :2'
_atom_sites_solution_primary direct
_atom_sites_solution_secondary difmap
_cell_angle_alpha 90.00
_cell_angle_beta 90.00
_cell_angle_gamma 90.00
_cell_formula_units_Z 4
_cell_length_a 7.4968(4)
_cell_length_b 7.4968(4)
_cell_length_c 13.6302(9)
_cell_measurement_reflns_used 6105
_cell_measurement_temperature 100(2)
_cell_measurement_theta_max 34.32
_cell_measurement_theta_min 2.99
_cell_volume 766.04(8)
_computing_cell_refinement 'Bruker SAINT'
_computing_data_collection 'Bruker APEX2'
_computing_data_reduction 'Bruker SAINT'
_computing_molecular_graphics 'Bruker SHELXTL'
_computing_publication_material 'Bruker SHELXTL'
_computing_structure_refinement 'SHELXL-97 (Sheldrick, 2008a)'
_computing_structure_solution 'SHELXS-97 (Sheldrick, 2008a)'
_diffrn_ambient_temperature 100(2)
_diffrn_measured_fraction_theta_full 0.973
_diffrn_measured_fraction_theta_max 0.973
_diffrn_measurement_device_type 'Bruker APEX-II CCD'
_diffrn_measurement_method '\f and \w scans'
_diffrn_radiation_monochromator graphite
_diffrn_radiation_source 'fine-focus sealed tube'
_diffrn_radiation_type MoK\a
_diffrn_radiation_wavelength 0.71073
_diffrn_reflns_av_R_equivalents 0.0554
_diffrn_reflns_av_sigmaI/netI 0.0224
_diffrn_reflns_limit_h_max 11
_diffrn_reflns_limit_h_min -11
_diffrn_reflns_limit_k_max 11
_diffrn_reflns_limit_k_min -11
_diffrn_reflns_limit_l_max 17
_diffrn_reflns_limit_l_min -21
_diffrn_reflns_number 21615
_diffrn_reflns_theta_full 35.00
_diffrn_reflns_theta_max 35.00
_diffrn_reflns_theta_min 2.99
_exptl_absorpt_coefficient_mu 66.278
_exptl_absorpt_correction_T_max 0.1793
_exptl_absorpt_correction_T_min 0.0339
_exptl_absorpt_correction_type numerical
_exptl_absorpt_process_details 'face indexed, SADABS (Sheldrick, 2008b)'
_exptl_crystal_colour black
_exptl_crystal_density_diffrn 8.077
_exptl_crystal_density_method 'not measured'
_exptl_crystal_description rod
_exptl_crystal_F_000 1528
_exptl_crystal_size_max 0.12
_exptl_crystal_size_mid 0.11
_exptl_crystal_size_min 0.04
_refine_diff_density_max 2.023
_refine_diff_density_min -1.757
_refine_diff_density_rms 0.352
_refine_ls_extinction_coef 0.00103(12)
_refine_ls_extinction_expression Fc^*^=kFc[1+0.001xFc^2^\l^3^/sin(2\q)]^-1/4^
_refine_ls_extinction_method SHELXL
_refine_ls_goodness_of_fit_ref 1.611
_refine_ls_matrix_type full
_refine_ls_number_parameters 27
_refine_ls_number_reflns 827
_refine_ls_number_restraints 0
_refine_ls_restrained_S_all 1.611
_refine_ls_R_factor_all 0.0339
_refine_ls_R_factor_gt 0.0261
_refine_ls_shift/su_max 0.000
_refine_ls_shift/su_mean 0.000
_refine_ls_structure_factor_coef Fsqd
_refine_ls_weighting_details
; calc 
 [1.00000+0.00000exp(0.00(sin\q/\l)^2^)]/ 
   [\s^2^(Fo^2^)+0.0000+0.0000*P+(0.0221P)^2^+0.0000sin\q/\l] 
 where P = 1.00000Fo^2^ + 0.00000Fc^2^ 
;
_refine_ls_weighting_scheme calc
_refine_ls_wR_factor_gt 0.0635
_refine_ls_wR_factor_ref 0.0648
_reflns_number_gt 705
_reflns_number_total 827
_reflns_threshold_expression >2sigma(I)
_cod_data_source_file JSSC-2013-205-35.cif
_cod_data_source_block Th2GeSe5
_cod_original_sg_symbol_H-M 'P 4/n c c'
_cod_database_code 1562566

loop_
_symmetry_equiv_pos_as_xyz
'x, y, z'
'-x+1/2, -y+1/2, z'
'-y+1/2, x, z'
'y, -x+1/2, z'
'-x, y+1/2, -z+1/2'
'x+1/2, -y, -z+1/2'
'y+1/2, x+1/2, -z+1/2'
'-y, -x, -z+1/2'
'-x, -y, -z'
'x-1/2, y-1/2, -z'
'y-1/2, -x, -z'
'-y, x-1/2, -z'
'x, -y-1/2, z-1/2'
'-x-1/2, y, z-1/2'
'-y-1/2, -x-1/2, z-1/2'
'y, x, z-1/2'

loop_
_atom_site_label
_atom_site_type_symbol
_atom_site_fract_x
_atom_site_fract_y
_atom_site_fract_z
_atom_site_U_iso_or_equiv
_atom_site_adp_type
_atom_site_occupancy
_atom_site_symmetry_multiplicity
_atom_site_calc_flag
_atom_site_refinement_flags
_atom_site_disorder_assembly
_atom_site_disorder_group
Th1 Th 0.36712(6) 0.63288(6) 0.2500 0.01027(13) Uani 0.50 2 d SP . .
Ge1 Ge 0.4334(2) 0.5666(2) 0.2500 0.0226(4) Uani 0.50 2 d SP . .
Th2 Th 0.2500 0.2500 0.00972(2) 0.01076(12) Uani 1 4 d S . .
Se1 Se 0.07059(6) 0.58372(6) 0.10287(3) 0.01045(13) Uani 1 1 d . . .
Se2 Se 0.2500 0.2500 0.23357(7) 0.01205(19) Uani 1 4 d S . .

loop_
_atom_site_aniso_label
_atom_site_aniso_U_11
_atom_site_aniso_U_22
_atom_site_aniso_U_33
_atom_site_aniso_U_23
_atom_site_aniso_U_13
_atom_site_aniso_U_12
Th1 0.01188(17) 0.01188(17) 0.0071(2) 0.00010(10) 0.00010(10) 0.00010(19)
Ge1 0.0293(7) 0.0293(7) 0.0091(8) 0.0021(4) 0.0021(4) 0.0195(9)
Th2 0.01161(13) 0.01161(13) 0.00906(17) 0.000 0.000 0.000
Se1 0.0123(2) 0.0117(2) 0.0074(2) -0.00013(15) -0.00008(15) 0.00015(17)
Se2 0.0120(3) 0.0120(3) 0.0122(4) 0.000 0.000 0.000

loop_
_atom_type_symbol
_atom_type_description
_atom_type_scat_dispersion_real
_atom_type_scat_dispersion_imag
_atom_type_scat_source
Ge Ge 0.1547 1.8001 'International Tables Vol C Tables 4.2.6.8 and 6.1.1.4'
Se Se -0.0929 2.2259 'International Tables Vol C Tables 4.2.6.8 and 6.1.1.4'
Th Th -7.2400 8.8979 'International Tables Vol C Tables 4.2.6.8 and 6.1.1.4'

loop_
_geom_angle_atom_site_label_1
_geom_angle_atom_site_label_2
_geom_angle_atom_site_label_3
_geom_angle
_geom_angle_site_symmetry_1
_geom_angle_site_symmetry_3
Ge1 Th1 Th1 180.00(7) . 2_565
Ge1 Th1 Se1 113.339(14) . 7_455
Th1 Th1 Se1 66.661(15) 2_565 7_455
Ge1 Th1 Se1 113.339(15) . 2_565
Th1 Th1 Se1 66.661(15) 2_565 2_565
Se1 Th1 Se1 133.32(3) 7_455 2_565
Ge1 Th1 Se1 42.021(13) . 6_565
Th1 Th1 Se1 137.979(13) 2_565 6_565
Se1 Th1 Se1 80.008(17) 7_455 6_565
Se1 Th1 Se1 139.654(14) 2_565 6_565
Ge1 Th1 Se1 42.021(13) . 4
Th1 Th1 Se1 137.979(13) 2_565 4
Se1 Th1 Se1 139.654(14) 7_455 4
Se1 Th1 Se1 80.008(17) 2_565 4
Se1 Th1 Se1 84.04(3) 6_565 4
Ge1 Th1 Se2 62.093(12) . 5_655
Th1 Th1 Se2 117.907(11) 2_565 5_655
Se1 Th1 Se2 132.88(2) 7_455 5_655
Se1 Th1 Se2 71.967(16) 2_565 5_655
Se1 Th1 Se2 67.851(17) 6_565 5_655
Se1 Th1 Se2 71.434(19) 4 5_655
Ge1 Th1 Se2 62.093(11) . .
Th1 Th1 Se2 117.907(11) 2_565 .
Se1 Th1 Se2 71.968(16) 7_455 .
Se1 Th1 Se2 132.88(2) 2_565 .
Se1 Th1 Se2 71.434(19) 6_565 .
Se1 Th1 Se2 67.850(17) 4 .
Se2 Th1 Se2 124.19(2) 5_655 .
Ge1 Th1 Se1 115.768(14) . 8_665
Th1 Th1 Se1 64.232(14) 2_565 8_665
Se1 Th1 Se1 75.73(2) 7_455 8_665
Se1 Th1 Se1 84.38(2) 2_565 8_665
Se1 Th1 Se1 83.818(16) 6_565 8_665
Se1 Th1 Se1 138.904(13) 4 8_665
Se2 Th1 Se1 67.609(15) 5_655 8_665
Se2 Th1 Se1 141.986(19) . 8_665
Ge1 Th1 Se1 115.767(14) . .
Th1 Th1 Se1 64.233(14) 2_565 .
Se1 Th1 Se1 84.38(2) 7_455 .
Se1 Th1 Se1 75.73(2) 2_565 .
Se1 Th1 Se1 138.904(13) 6_565 .
Se1 Th1 Se1 83.817(16) 4 .
Se2 Th1 Se1 141.985(19) 5_655 .
Se2 Th1 Se1 67.609(15) . .
Se1 Th1 Se1 128.47(3) 8_665 .
Th1 Ge1 Se1 127.22(4) . 6_565
Th1 Ge1 Se1 127.22(4) . 4
Se1 Ge1 Se1 105.57(8) 6_565 4
Th1 Ge1 Se2 104.86(4) . 5_655
Se1 Ge1 Se2 78.86(4) 6_565 5_655
Se1 Ge1 Se2 83.28(4) 4 5_655
Th1 Ge1 Se2 104.86(4) . .
Se1 Ge1 Se2 83.28(4) 6_565 .
Se1 Ge1 Se2 78.86(4) 4 .
Se2 Ge1 Se2 150.28(9) 5_655 .
Th1 Ge1 Th1 0.00(14) . 2_565
Se1 Ge1 Th1 127.22(4) 6_565 2_565
Se1 Ge1 Th1 127.22(4) 4 2_565
Se2 Ge1 Th1 104.86(4) 5_655 2_565
Se2 Ge1 Th1 104.86(4) . 2_565
Th1 Ge1 Th1 159.698(19) . 4
Se1 Ge1 Th1 54.77(4) 6_565 4
Se1 Ge1 Th1 56.11(4) 4 4
Se2 Ge1 Th1 95.37(6) 5_655 4
Se2 Ge1 Th1 54.92(3) . 4
Th1 Ge1 Th1 159.698(19) 2_565 4
Th1 Ge1 Th1 159.698(19) . 3_655
Se1 Ge1 Th1 56.11(4) 6_565 3_655
Se1 Ge1 Th1 54.77(4) 4 3_655
Se2 Ge1 Th1 54.92(3) 5_655 3_655
Se2 Ge1 Th1 95.37(6) . 3_655
Th1 Ge1 Th1 159.698(19) 2_565 3_655
Th1 Ge1 Th1 40.60(4) 4 3_655
Th1 Ge1 Th2 99.51(3) . .
Se1 Ge1 Th2 119.54(5) 6_565 .
Se1 Ge1 Th2 46.136(10) 4 .
Se2 Ge1 Th2 128.14(4) 5_655 .
Se2 Ge1 Th2 45.39(2) . .
Th1 Ge1 Th2 99.51(3) 2_565 .
Th1 Ge1 Th2 68.269(18) 4 .
Th1 Ge1 Th2 93.46(4) 3_655 .
Th1 Ge1 Th2 99.51(3) . 5_655
Se1 Ge1 Th2 46.135(10) 6_565 5_655
Se1 Ge1 Th2 119.54(5) 4 5_655
Se2 Ge1 Th2 45.39(2) 5_655 5_655
Se2 Ge1 Th2 128.14(4) . 5_655
Th1 Ge1 Th2 99.51(3) 2_565 5_655
Th1 Ge1 Th2 93.46(4) 4 5_655
Th1 Ge1 Th2 68.269(18) 3_655 5_655
Th2 Ge1 Th2 160.98(6) . 5_655
Th1 Ge1 Th2 99.07(3) . 9_665
Se1 Ge1 Th2 123.38(5) 6_565 9_665
Se1 Ge1 Th2 42.199(10) 4 9_665
Se2 Ge1 Th2 56.90(2) 5_655 9_665
Se2 Ge1 Th2 117.73(3) . 9_665
Th1 Ge1 Th2 99.07(3) 2_565 9_665
Th1 Ge1 Th2 93.30(4) 4 9_665
Th1 Ge1 Th2 69.318(17) 3_655 9_665
Th2 Ge1 Th2 74.642(8) . 9_665
Th2 Ge1 Th2 102.284(12) 5_655 9_665
Th1 Ge1 Th2 99.07(3) . 13_566
Se1 Ge1 Th2 42.199(10) 6_565 13_566
Se1 Ge1 Th2 123.38(5) 4 13_566
Se2 Ge1 Th2 117.73(3) 5_655 13_566
Se2 Ge1 Th2 56.90(2) . 13_566
Th1 Ge1 Th2 99.07(3) 2_565 13_566
Th1 Ge1 Th2 69.318(17) 4 13_566
Th1 Ge1 Th2 93.30(4) 3_655 13_566
Th2 Ge1 Th2 102.284(12) . 13_566
Th2 Ge1 Th2 74.642(8) 5_655 13_566
Th2 Ge1 Th2 161.86(5) 9_665 13_566
Se2 Th2 Se1 65.916(10) . .
Se2 Th2 Se1 65.915(10) . 4
Se1 Th2 Se1 80.414(8) . 4
Se2 Th2 Se1 65.915(10) . 3
Se1 Th2 Se1 80.414(8) . 3
Se1 Th2 Se1 131.83(2) 4 3
Se2 Th2 Se1 65.915(10) . 2
Se1 Th2 Se1 131.83(2) . 2
Se1 Th2 Se1 80.414(8) 4 2
Se1 Th2 Se1 80.414(8) 3 2
Se2 Th2 Se1 119.547(10) . 11
Se1 Th2 Se1 130.473(17) . 11
Se1 Th2 Se1 148.998(18) 4 11
Se1 Th2 Se1 62.957(15) 3 11
Se1 Th2 Se1 75.723(18) 2 11
Se2 Th2 Se1 119.547(10) . 9_565
Se1 Th2 Se1 62.956(15) . 9_565
Se1 Th2 Se1 130.473(17) 4 9_565
Se1 Th2 Se1 75.723(18) 3 9_565
Se1 Th2 Se1 148.998(18) 2 9_565
Se1 Th2 Se1 75.926(9) 11 9_565
Se2 Th2 Se1 119.547(10) . 12_665
Se1 Th2 Se1 75.723(18) . 12_665
Se1 Th2 Se1 62.957(15) 4 12_665
Se1 Th2 Se1 148.998(18) 3 12_665
Se1 Th2 Se1 130.473(17) 2 12_665
Se1 Th2 Se1 120.91(2) 11 12_665
Se1 Th2 Se1 75.926(9) 9_565 12_665
Se2 Th2 Se1 119.547(10) . 10_655
Se1 Th2 Se1 148.998(18) . 10_655
Se1 Th2 Se1 75.723(18) 4 10_655
Se1 Th2 Se1 130.473(17) 3 10_655
Se1 Th2 Se1 62.957(15) 2 10_655
Se1 Th2 Se1 75.926(9) 11 10_655
Se1 Th2 Se1 120.91(2) 9_565 10_655
Se1 Th2 Se1 75.926(9) 12_665 10_655
Se2 Th2 Se2 180.0 . 13_565
Se1 Th2 Se2 114.084(10) . 13_565
Se1 Th2 Se2 114.085(10) 4 13_565
Se1 Th2 Se2 114.085(10) 3 13_565
Se1 Th2 Se2 114.085(10) 2 13_565
Se1 Th2 Se2 60.453(10) 11 13_565
Se1 Th2 Se2 60.453(10) 9_565 13_565
Se1 Th2 Se2 60.453(10) 12_665 13_565
Se1 Th2 Se2 60.453(10) 10_655 13_565
Ge1 Se1 Th1 81.15(4) 3 2_565
Ge1 Se1 Th1 10.76(4) 3 3
Th1 Se1 Th1 90.909(16) 2_565 3
Ge1 Se1 Th1 80.00(4) 3 .
Th1 Se1 Th1 49.11(3) 2_565 .
Th1 Se1 Th1 89.796(16) 3 .
Ge1 Se1 Th2 98.14(2) 3 .
Th1 Se1 Th2 141.79(2) 2_565 .
Th1 Se1 Th2 93.289(14) 3 .
Th1 Se1 Th2 92.921(17) . .
Ge1 Se1 Th2 104.86(3) 3 9_565
Th1 Se1 Th2 99.701(17) 2_565 9_565
Th1 Se1 Th2 98.852(15) 3 9_565
Th1 Se1 Th2 148.00(2) . 9_565
Th2 Se1 Th2 117.046(15) . 9_565
Ge1 Se2 Ge1 170.67(4) . 2
Ge1 Se2 Ge1 89.620(3) . 4
Ge1 Se2 Ge1 89.621(3) 2 4
Ge1 Se2 Ge1 89.621(3) . 3
Ge1 Se2 Ge1 89.621(3) 2 3
Ge1 Se2 Ge1 170.67(4) 4 3
Ge1 Se2 Th1 13.05(4) . .
Ge1 Se2 Th1 164.17(4) 2 .
Ge1 Se2 Th1 102.64(4) 4 .
Ge1 Se2 Th1 76.65(4) 3 .
Ge1 Se2 Th1 164.17(4) . 2
Ge1 Se2 Th1 13.04(4) 2 2
Ge1 Se2 Th1 76.65(4) 4 2
Ge1 Se2 Th1 102.64(4) 3 2
Th1 Se2 Th1 171.47(3) . 2
Ge1 Se2 Th1 76.65(4) . 4
Ge1 Se2 Th1 102.64(4) 2 4
Ge1 Se2 Th1 13.04(4) 4 4
Ge1 Se2 Th1 164.17(4) 3 4
Th1 Se2 Th1 89.683(3) . 4
Th1 Se2 Th1 89.683(3) 2 4
Ge1 Se2 Th1 102.64(4) . 3
Ge1 Se2 Th1 76.65(4) 2 3
Ge1 Se2 Th1 164.17(4) 4 3
Ge1 Se2 Th1 13.04(4) 3 3
Th1 Se2 Th1 89.683(3) . 3
Th1 Se2 Th1 89.683(3) 2 3
Th1 Se2 Th1 171.47(3) 4 3
Ge1 Se2 Th2 94.667(19) . .
Ge1 Se2 Th2 94.667(19) 2 .
Ge1 Se2 Th2 94.667(19) 4 .
Ge1 Se2 Th2 94.667(19) 3 .
Th1 Se2 Th2 94.266(17) . .
Th1 Se2 Th2 94.266(17) 2 .
Th1 Se2 Th2 94.266(17) 4 .
Th1 Se2 Th2 94.266(17) 3 .
Ge1 Se2 Th2 85.333(19) . 13_566
Ge1 Se2 Th2 85.333(19) 2 13_566
Ge1 Se2 Th2 85.333(19) 4 13_566
Ge1 Se2 Th2 85.333(19) 3 13_566
Th1 Se2 Th2 85.734(17) . 13_566
Th1 Se2 Th2 85.734(17) 2 13_566
Th1 Se2 Th2 85.734(17) 4 13_566
Th1 Se2 Th2 85.734(17) 3 13_566
Th2 Se2 Th2 180.0 . 13_566

loop_
_geom_bond_atom_site_label_1
_geom_bond_atom_site_label_2
_geom_bond_distance
_geom_bond_site_symmetry_2
Th1 Ge1 0.7029(19) .
Th1 Th1 2.4834(14) 2_565
Th1 Se1 2.9586(6) 7_455
Th1 Se1 2.9586(6) 2_565
Th1 Se1 2.9975(7) 6_565
Th1 Se1 2.9975(7) 4
Th1 Se2 3.0100(4) 5_655
Th1 Se2 3.0100(4) .
Th1 Se1 3.0164(6) 8_665
Th1 Se1 3.0165(6) .
Ge1 Se1 2.5197(14) 6_565
Ge1 Se1 2.5197(14) 4
Ge1 Se2 2.7520(6) 5_655
Ge1 Se2 2.7520(6) .
Ge1 Th1 3.186(3) 2_565
Ge1 Th1 3.5787(19) 4
Ge1 Th1 3.5787(19) 3_655
Ge1 Th2 4.2719(5) .
Ge1 Th2 4.2720(5) 5_655
Ge1 Th2 4.4783(5) 9_665
Ge1 Th2 4.4783(5) 13_566
Th2 Se2 3.0511(10) .
Th2 Se1 3.1113(5) .
Th2 Se1 3.1113(5) 4
Th2 Se1 3.1113(5) 3
Th2 Se1 3.1113(5) 2
Th2 Se1 3.1122(5) 11
Th2 Se1 3.1122(5) 9_565
Th2 Se1 3.1122(5) 12_665
Th2 Se1 3.1122(5) 10_655
Th2 Se2 3.7640(10) 13_565
Se1 Ge1 2.5197(14) 3
Se1 Th1 2.9586(6) 2_565
Se1 Th1 2.9976(7) 3
Se1 Th2 3.1121(5) 9_565
Se2 Ge1 2.7520(6) 2
Se2 Ge1 2.7520(6) 4
Se2 Ge1 2.7520(6) 3
Se2 Th1 3.0100(4) 2
Se2 Th1 3.0100(4) 4
Se2 Th1 3.0100(4) 3
Se2 Th2 3.7639(10) 13_566
